data_4341621
loop_
_publ_author_name
'Bacher, Felix'
'D\"om\"ot\"or, Orsolya'
'Kaltenbrunner, Maria'
'Mojovi\'c, Milo\<s'
'Popovi\'c-Bijeli\'c, Ana'
'Gr\"aslund, Astrid'
'Ozarowski, Andrew'
'Filipovic, Lana'
'Radulovi\'c, Sinisa'
'Enyedy, Eva A.'
'Arion, Vladimir B.'

_publ_section_title
;
 Effects of Terminal Dimethylation and Metal Coordination of
 Proline-2-formylpyridine Thiosemicarbazone Hybrids on Lipophilicity,
 Antiproliferative Activity, and hR2 RNR Inhibition.
;
_journal_name_full 'Inorganic chemistry'
_journal_page_first 141112160101001
_journal_paper_doi 10.1021/ic502239u
_journal_year 2014
_chemical_absolute_configuration ad
_chemical_formula_moiety 'C26 H30 N10 Ni2 O4 S2, 4(C H4 O)'
_chemical_formula_sum 'C30 H46 N10 Ni2 O8 S2'
_chemical_formula_weight 856.31
_chemical_name_systematic
; 
 ? 
;
_space_group_IT_number 19
_symmetry_cell_setting orthorhombic
_symmetry_space_group_name_Hall 'P 2ac 2ab'
_symmetry_space_group_name_H-M 'P 21 21 21'
_atom_sites_solution_hydrogens geom
_atom_sites_solution_primary direct
_atom_sites_solution_secondary difmap
_audit_creation_method SHELXL-97
_cell_angle_alpha 90.00
_cell_angle_beta 90.00
_cell_angle_gamma 90.00
_cell_formula_units_Z 4
_cell_length_a 13.2489(4)
_cell_length_b 15.2821(5)
_cell_length_c 17.9458(7)
_cell_measurement_reflns_used 9581
_cell_measurement_temperature 100(2)
_cell_measurement_theta_max 30.04
_cell_measurement_theta_min 2.27
_cell_volume 3633.5(2)
_computing_cell_refinement 'Bruker SAINT'
_computing_data_collection 'Bruker APEX2'
_computing_data_reduction 'Bruker SAINT'
_computing_molecular_graphics 'Bruker SHELXTL'
_computing_publication_material 'Bruker SHELXTL'
_computing_structure_refinement 'SHELXL-97 (Sheldrick, 2008)'
_computing_structure_solution 'SHELXS-97 (Sheldrick, 2008)'
_diffrn_ambient_temperature 100(2)
_diffrn_measured_fraction_theta_full 0.996
_diffrn_measured_fraction_theta_max 0.996
_diffrn_measurement_device_type 'Bruker D8 VENTURE'
_diffrn_measurement_method '\f and \w scans'
_diffrn_radiation_monochromator graphite
_diffrn_radiation_source 'fine-focus sealed tube'
_diffrn_radiation_type MoK\a
_diffrn_radiation_wavelength 0.71073
_diffrn_reflns_av_R_equivalents 0.0463
_diffrn_reflns_av_sigmaI/netI 0.0420
_diffrn_reflns_limit_h_max 18
_diffrn_reflns_limit_h_min -16
_diffrn_reflns_limit_k_max 20
_diffrn_reflns_limit_k_min -21
_diffrn_reflns_limit_l_max 25
_diffrn_reflns_limit_l_min -25
_diffrn_reflns_number 49706
_diffrn_reflns_theta_full 30.12
_diffrn_reflns_theta_max 30.12
_diffrn_reflns_theta_min 1.91
_exptl_absorpt_coefficient_mu 1.215
_exptl_absorpt_correction_T_max 0.8831
_exptl_absorpt_correction_T_min 0.7802
_exptl_absorpt_correction_type multi-scan
_exptl_absorpt_process_details SADABS
_exptl_crystal_colour red
_exptl_crystal_density_diffrn 1.565
_exptl_crystal_density_method 'not measured'
_exptl_crystal_description block
_exptl_crystal_F_000 1792
_exptl_crystal_size_max 0.22
_exptl_crystal_size_mid 0.18
_exptl_crystal_size_min 0.11
_refine_diff_density_max 0.490
_refine_diff_density_min -0.631
_refine_diff_density_rms 0.072
_refine_ls_abs_structure_details 'Flack H D (1983), Acta Cryst. A39, 876-881'
_refine_ls_abs_structure_Flack 0.001(7)
_refine_ls_extinction_method none
_refine_ls_goodness_of_fit_ref 1.034
_refine_ls_hydrogen_treatment constr
_refine_ls_matrix_type full
_refine_ls_number_parameters 477
_refine_ls_number_reflns 10667
_refine_ls_number_restraints 0
_refine_ls_restrained_S_all 1.034
_refine_ls_R_factor_all 0.0402
_refine_ls_R_factor_gt 0.0316
_refine_ls_shift/su_max 0.001
_refine_ls_shift/su_mean 0.000
_refine_ls_structure_factor_coef Fsqd
_refine_ls_weighting_details 'calc w=1/[\s^2^(Fo^2^)+(0.0285P)^2^+1.5332P] where P=(Fo^2^+2Fc^2^)/3'
_refine_ls_weighting_scheme calc
_refine_ls_wR_factor_gt 0.0637
_refine_ls_wR_factor_ref 0.0661
_reflns_number_gt 9607
_reflns_number_total 10667
_reflns_threshold_expression >2sigma(I)
_cod_data_source_file ic502239u_si_002.cif
_cod_data_source_block feba176b
_cod_original_sg_symbol_H-M P212121
_cod_database_code 4341621

loop_
_symmetry_equiv_pos_as_xyz
'x, y, z'
'-x+1/2, -y, z+1/2'
'-x, y+1/2, -z+1/2'
'x+1/2, -y+1/2, -z'

loop_
_atom_site_label
_atom_site_type_symbol
_atom_site_fract_x
_atom_site_fract_y
_atom_site_fract_z
_atom_site_U_iso_or_equiv
_atom_site_adp_type
_atom_site_occupancy
_atom_site_symmetry_multiplicity
_atom_site_calc_flag
_atom_site_refinement_flags
C1 C -0.04825(15) 0.23783(14) 0.14419(11) 0.0137(4) Uani 1 1 d .
C2 C -0.14362(16) 0.25632(14) 0.11586(12) 0.0173(4) Uani 1 1 d .
H2 H -0.1840 0.2115 0.0946 0.021 Uiso 1 1 calc R
C3 C -0.17821(16) 0.34150(15) 0.11944(12) 0.0182(4) Uani 1 1 d .
H3 H -0.2436 0.3553 0.1011 0.022 Uiso 1 1 calc R
C4 C -0.11790(16) 0.40738(15) 0.14975(12) 0.0155(4) Uani 1 1 d .
H4 H -0.1412 0.4661 0.1523 0.019 Uiso 1 1 calc R
C5 C -0.02274(16) 0.38465(13) 0.17608(11) 0.0124(4) Uani 1 1 d .
C6 C 0.05260(15) 0.44464(13) 0.20616(12) 0.0129(4) Uani 1 1 d .
H6 H 0.0406 0.5058 0.2101 0.015 Uiso 1 1 calc R
C7 C 0.29518(15) 0.41840(13) 0.27047(11) 0.0114(4) Uani 1 1 d .
C8 C -0.00189(16) 0.14791(14) 0.14873(13) 0.0149(4) Uani 1 1 d .
H8A H -0.0268 0.1179 0.1940 0.018 Uiso 1 1 calc R
H8B H -0.0231 0.1131 0.1049 0.018 Uiso 1 1 calc R
C9 C 0.15178(17) 0.06962(13) 0.18239(12) 0.0164(4) Uani 1 1 d .
H9A H 0.1214 0.0176 0.1583 0.020 Uiso 1 1 calc R
H9B H 0.1410 0.0661 0.2369 0.020 Uiso 1 1 calc R
C10 C 0.26303(17) 0.07774(14) 0.16365(12) 0.0167(4) Uani 1 1 d .
H10A H 0.2968 0.0200 0.1649 0.020 Uiso 1 1 calc R
H10B H 0.2977 0.1178 0.1987 0.020 Uiso 1 1 calc R
C11 C 0.26188(17) 0.11557(15) 0.08418(12) 0.0184(4) Uani 1 1 d .
H11A H 0.2713 0.0686 0.0468 0.022 Uiso 1 1 calc R
H11B H 0.3161 0.1595 0.0778 0.022 Uiso 1 1 calc R
C12 C 0.15583(16) 0.15890(14) 0.07564(11) 0.0144(4) Uani 1 1 d .
H12 H 0.1144 0.1255 0.0387 0.017 Uiso 1 1 calc R
C13 C 0.16981(15) 0.25299(14) 0.04937(12) 0.0148(4) Uani 1 1 d .
C14 C 0.42263(15) 0.33383(14) 0.46353(11) 0.0116(4) Uani 1 1 d .
C15 C 0.48290(16) 0.39411(14) 0.50153(12) 0.0154(4) Uani 1 1 d .
H15 H 0.5504 0.3803 0.5151 0.018 Uiso 1 1 calc R
C16 C 0.44083(17) 0.47490(15) 0.51882(13) 0.0193(5) Uani 1 1 d .
H16 H 0.4807 0.5177 0.5435 0.023 Uiso 1 1 calc R
C17 C 0.34136(17) 0.49407(14) 0.50064(12) 0.0169(4) Uani 1 1 d .
H17 H 0.3124 0.5491 0.5128 0.020 Uiso 1 1 calc R
C18 C 0.28584(15) 0.43058(14) 0.46427(11) 0.0124(4) Uani 1 1 d .
C19 C 0.17897(15) 0.43697(14) 0.44338(11) 0.0117(4) Uani 1 1 d .
H19 H 0.1393 0.4870 0.4547 0.014 Uiso 1 1 calc R
C20 C 0.01429(15) 0.29671(13) 0.35696(11) 0.0117(4) Uani 1 1 d .
C21 C 0.45933(15) 0.24693(13) 0.43531(12) 0.0133(4) Uani 1 1 d .
H21A H 0.5030 0.2566 0.3913 0.016 Uiso 1 1 calc R
H21B H 0.5008 0.2188 0.4744 0.016 Uiso 1 1 calc R
C22 C 0.41105(16) 0.12651(14) 0.35419(11) 0.0135(4) Uani 1 1 d .
H22A H 0.4782 0.1019 0.3663 0.016 Uiso 1 1 calc R
H22B H 0.4148 0.1570 0.3056 0.016 Uiso 1 1 calc R
C23 C 0.33144(17) 0.05616(14) 0.35323(12) 0.0164(4) Uani 1 1 d .
H23A H 0.3567 0.0023 0.3290 0.020 Uiso 1 1 calc R
H23B H 0.2698 0.0762 0.3271 0.020 Uiso 1 1 calc R
C24 C 0.31096(17) 0.04095(14) 0.43646(12) 0.0163(4) Uani 1 1 d .
H24A H 0.3504 -0.0095 0.4551 0.020 Uiso 1 1 calc R
H24B H 0.2384 0.0296 0.4453 0.020 Uiso 1 1 calc R
C25 C 0.34449(16) 0.12693(13) 0.47578(11) 0.0114(4) Uani 1 1 d .
H25 H 0.4034 0.1151 0.5091 0.014 Uiso 1 1 calc R
C26 C 0.25531(15) 0.16076(13) 0.52172(11) 0.0111(4) Uani 1 1 d .
N1 N 0.00865(12) 0.30079(11) 0.17286(9) 0.0110(3) Uani 1 1 d .
N2 N 0.13673(13) 0.40941(11) 0.22717(9) 0.0115(3) Uani 1 1 d .
N3 N 0.21178(13) 0.46249(11) 0.25283(9) 0.0122(3) Uani 1 1 d .
N4 N 0.37359(13) 0.46409(11) 0.29599(10) 0.0149(4) Uani 1 1 d .
H4A H 0.3691 0.5213 0.3006 0.018 Uiso 1 1 calc R
H4B H 0.4299 0.4371 0.3082 0.018 Uiso 1 1 calc R
N5 N 0.10970(13) 0.15229(11) 0.15111(10) 0.0123(3) Uani 1 1 d .
N6 N 0.32809(12) 0.35290(11) 0.44593(9) 0.0107(3) Uani 1 1 d .
N7 N 0.14233(12) 0.36978(11) 0.40836(9) 0.0108(3) Uani 1 1 d .
N8 N 0.04156(12) 0.36898(11) 0.39200(10) 0.0116(3) Uani 1 1 d .
N9 N -0.08369(12) 0.28706(12) 0.34071(10) 0.0146(4) Uani 1 1 d .
H9C H -0.1271 0.3280 0.3533 0.017 Uiso 1 1 calc R
H9D H -0.1046 0.2398 0.3174 0.017 Uiso 1 1 calc R
N10 N 0.37527(12) 0.18654(11) 0.41414(9) 0.0101(3) Uani 1 1 d .
Ni1 Ni 0.149695(18) 0.277871(16) 0.206438(14) 0.00938(5) Uani 1 1 d .
Ni2 Ni 0.240627(17) 0.267989(16) 0.392160(13) 0.00884(5) Uani 1 1 d .
O1 O 0.19572(11) 0.30859(10) 0.09896(8) 0.0150(3) Uani 1 1 d .
O2 O 0.16298(12) 0.26782(11) -0.01820(8) 0.0206(3) Uani 1 1 d .
O3 O 0.19687(10) 0.21584(10) 0.49180(8) 0.0126(3) Uani 1 1 d .
O4 O 0.24306(11) 0.12675(10) 0.58466(8) 0.0150(3) Uani 1 1 d .
C27 C 0.0559(2) 0.6056(2) 0.58835(16) 0.0399(7) Uani 1 1 d .
H27A H 0.0856 0.6180 0.6373 0.060 Uiso 1 1 calc R
H27B H 0.0359 0.5439 0.5859 0.060 Uiso 1 1 calc R
H27C H -0.0035 0.6427 0.5809 0.060 Uiso 1 1 calc R
C28 C 0.49204(19) 0.6407(2) 0.36638(17) 0.0331(6) Uani 1 1 d .
H28A H 0.5046 0.6361 0.4200 0.050 Uiso 1 1 calc R
H28B H 0.5217 0.6952 0.3475 0.050 Uiso 1 1 calc R
H28C H 0.5228 0.5907 0.3408 0.050 Uiso 1 1 calc R
C29 C 0.6125(2) 0.33710(19) 0.26005(14) 0.0311(6) Uani 1 1 d .
H29A H 0.5768 0.3570 0.2153 0.047 Uiso 1 1 calc R
H29B H 0.5993 0.2747 0.2679 0.047 Uiso 1 1 calc R
H29C H 0.6852 0.3464 0.2537 0.047 Uiso 1 1 calc R
C30 C 0.2182(2) 0.36414(17) 0.65431(15) 0.0280(5) Uani 1 1 d .
H30A H 0.1549 0.3617 0.6824 0.042 Uiso 1 1 calc R
H30B H 0.2226 0.3135 0.6210 0.042 Uiso 1 1 calc R
H30C H 0.2202 0.4181 0.6248 0.042 Uiso 1 1 calc R
O5 O 0.12628(14) 0.62284(14) 0.53318(11) 0.0344(5) Uani 1 1 d .
H5 H 0.1805 0.6395 0.5528 0.052 Uiso 1 1 calc R
O6 O 0.38495(12) 0.64109(11) 0.35287(10) 0.0237(4) Uani 1 1 d .
H6A H 0.3558 0.6698 0.3865 0.036 Uiso 1 1 calc R
O7 O 0.57838(12) 0.38473(11) 0.32201(10) 0.0226(4) Uani 1 1 d .
H7 H 0.6204 0.3802 0.3568 0.034 Uiso 1 1 calc R
O8 O 0.30029(12) 0.36304(11) 0.70425(11) 0.0286(4) Uani 1 1 d .
H8 H 0.2971 0.4069 0.7323 0.043 Uiso 1 1 calc R
S1 S 0.30976(4) 0.30405(3) 0.26425(3) 0.01066(9) Uani 1 1 d .
S2 S 0.09568(4) 0.21166(3) 0.32739(3) 0.01023(9) Uani 1 1 d .

loop_
_atom_site_aniso_label
_atom_site_aniso_U_11
_atom_site_aniso_U_22
_atom_site_aniso_U_33
_atom_site_aniso_U_23
_atom_site_aniso_U_13
_atom_site_aniso_U_12
C1 0.0129(9) 0.0167(10) 0.0115(9) 0.0006(8) 0.0012(7) -0.0003(8)
C2 0.0139(9) 0.0222(11) 0.0158(10) -0.0018(8) -0.0020(8) -0.0028(8)
C3 0.0134(10) 0.0250(12) 0.0164(11) 0.0011(9) -0.0027(8) 0.0020(8)
C4 0.0150(10) 0.0166(11) 0.0149(10) -0.0004(8) -0.0016(8) 0.0060(8)
C5 0.0147(10) 0.0126(10) 0.0099(9) 0.0013(8) 0.0021(7) 0.0021(7)
C6 0.0159(10) 0.0111(9) 0.0117(9) -0.0006(8) -0.0002(8) 0.0032(7)
C7 0.0139(10) 0.0114(9) 0.0089(9) 0.0021(8) 0.0011(7) -0.0010(7)
C8 0.0138(10) 0.0128(10) 0.0180(11) 0.0000(8) -0.0006(8) -0.0026(8)
C9 0.0219(11) 0.0086(9) 0.0188(10) 0.0008(8) -0.0050(9) 0.0017(8)
C10 0.0209(11) 0.0119(10) 0.0174(10) -0.0009(8) -0.0039(9) 0.0068(8)
C11 0.0210(11) 0.0190(10) 0.0150(10) -0.0029(8) 0.0001(8) 0.0086(9)
C12 0.0169(10) 0.0153(10) 0.0109(9) -0.0037(8) -0.0019(8) 0.0019(8)
C13 0.0101(9) 0.0195(11) 0.0148(9) 0.0008(8) 0.0025(7) 0.0033(7)
C14 0.0108(9) 0.0121(10) 0.0118(9) 0.0025(8) 0.0003(7) -0.0007(7)
C15 0.0127(10) 0.0176(11) 0.0159(10) -0.0009(8) -0.0025(8) -0.0011(8)
C16 0.0174(11) 0.0197(12) 0.0210(11) -0.0068(9) -0.0039(9) -0.0039(9)
C17 0.0180(11) 0.0144(10) 0.0182(11) -0.0048(8) 0.0003(9) 0.0002(8)
C18 0.0123(10) 0.0136(10) 0.0112(9) -0.0001(8) 0.0002(7) -0.0004(7)
C19 0.0136(10) 0.0109(10) 0.0107(9) -0.0012(7) -0.0006(7) 0.0021(7)
C20 0.0109(9) 0.0141(10) 0.0100(9) 0.0013(8) 0.0014(7) -0.0003(7)
C21 0.0086(9) 0.0123(10) 0.0190(10) 0.0001(8) -0.0013(7) -0.0017(7)
C22 0.0148(10) 0.0135(10) 0.0123(10) -0.0001(8) 0.0029(8) 0.0032(8)
C23 0.0190(11) 0.0121(10) 0.0182(11) -0.0019(8) -0.0006(8) 0.0007(8)
C24 0.0200(11) 0.0096(10) 0.0193(11) 0.0002(8) 0.0003(9) -0.0005(8)
C25 0.0120(9) 0.0116(9) 0.0105(9) 0.0032(7) -0.0007(7) 0.0000(8)
C26 0.0112(9) 0.0102(9) 0.0121(9) -0.0008(7) -0.0026(7) -0.0029(7)
N1 0.0108(8) 0.0120(8) 0.0102(8) 0.0010(6) 0.0003(6) 0.0014(6)
N2 0.0132(8) 0.0110(8) 0.0102(8) 0.0004(6) -0.0002(6) -0.0013(6)
N3 0.0143(9) 0.0097(8) 0.0127(8) 0.0005(7) -0.0016(6) -0.0004(6)
N4 0.0127(9) 0.0114(8) 0.0206(9) 0.0011(8) -0.0048(7) -0.0006(6)
N5 0.0153(9) 0.0099(8) 0.0118(8) 0.0009(7) -0.0022(6) 0.0031(6)
N6 0.0116(8) 0.0109(8) 0.0096(8) 0.0009(6) 0.0009(6) -0.0012(6)
N7 0.0088(8) 0.0134(8) 0.0101(8) 0.0011(6) 0.0003(6) 0.0001(6)
N8 0.0101(8) 0.0132(8) 0.0114(8) -0.0003(7) 0.0007(6) 0.0005(6)
N9 0.0092(8) 0.0158(9) 0.0187(9) -0.0055(7) -0.0009(6) 0.0008(7)
N10 0.0092(8) 0.0100(8) 0.0112(8) 0.0016(6) 0.0000(6) -0.0009(6)
Ni1 0.01043(11) 0.00788(12) 0.00983(11) -0.00012(10) -0.00027(9) 0.00064(9)
Ni2 0.00820(11) 0.00855(11) 0.00977(11) 0.00025(10) -0.00048(9) 0.00001(9)
O1 0.0174(7) 0.0142(7) 0.0133(7) 0.0008(6) 0.0019(6) 0.0010(6)
O2 0.0238(8) 0.0253(9) 0.0127(7) 0.0021(7) 0.0038(6) 0.0047(7)
O3 0.0107(7) 0.0145(7) 0.0125(7) 0.0017(6) 0.0003(5) 0.0009(5)
O4 0.0137(7) 0.0192(7) 0.0120(7) 0.0039(6) 0.0002(6) -0.0024(6)
C27 0.0303(15) 0.060(2) 0.0298(15) 0.0045(14) -0.0043(11) -0.0183(14)
C28 0.0189(13) 0.0341(15) 0.0464(17) -0.0049(13) 0.0030(11) -0.0034(11)
C29 0.0346(15) 0.0394(16) 0.0195(12) 0.0044(11) 0.0002(10) 0.0045(11)
C30 0.0322(14) 0.0234(13) 0.0284(13) -0.0053(11) -0.0043(10) 0.0009(10)
O5 0.0298(11) 0.0427(12) 0.0307(10) -0.0114(9) 0.0024(8) -0.0106(9)
O6 0.0194(8) 0.0237(9) 0.0280(9) -0.0098(7) 0.0019(7) 0.0003(7)
O7 0.0173(8) 0.0256(9) 0.0249(9) 0.0019(7) -0.0059(6) -0.0019(7)
O8 0.0225(9) 0.0177(9) 0.0455(11) -0.0135(8) -0.0038(8) 0.0049(7)
S1 0.0103(2) 0.0094(2) 0.0123(2) 0.00108(18) 0.00022(18) 0.00045(17)
S2 0.0101(2) 0.0098(2) 0.0107(2) -0.00042(18) 0.00008(16) 0.00003(17)

loop_
_atom_type_symbol
_atom_type_description
_atom_type_scat_dispersion_real
_atom_type_scat_dispersion_imag
_atom_type_scat_source
C C 0.0033 0.0016 'International Tables Vol C Tables 4.2.6.8 and 6.1.1.4'
H H 0.0000 0.0000 'International Tables Vol C Tables 4.2.6.8 and 6.1.1.4'
N N 0.0061 0.0033 'International Tables Vol C Tables 4.2.6.8 and 6.1.1.4'
Ni Ni 0.3393 1.1124 'International Tables Vol C Tables 4.2.6.8 and 6.1.1.4'
O O 0.0106 0.0060 'International Tables Vol C Tables 4.2.6.8 and 6.1.1.4'
S S 0.1246 0.1234 'International Tables Vol C Tables 4.2.6.8 and 6.1.1.4'

loop_
_geom_angle_atom_site_label_1
_geom_angle_atom_site_label_2
_geom_angle_atom_site_label_3
_geom_angle
N1 C1 C2 120.7(2)
N1 C1 C8 114.13(17)
C2 C1 C8 125.11(19)
C3 C2 C1 118.4(2)
C2 C3 C4 120.5(2)
C5 C4 C3 118.1(2)
N1 C5 C4 120.17(19)
N1 C5 C6 113.70(18)
C4 C5 C6 126.10(19)
N2 C6 C5 115.83(18)
N4 C7 N3 117.58(18)
N4 C7 S1 117.12(15)
N3 C7 S1 125.28(16)
N5 C8 C1 111.55(17)
N5 C9 C10 102.16(17)
C9 C10 C11 103.09(17)
C10 C11 C12 105.03(17)
N5 C12 C13 113.27(17)
N5 C12 C11 104.55(16)
C13 C12 C11 108.73(18)
O2 C13 O1 125.5(2)
O2 C13 C12 117.85(19)
O1 C13 C12 116.39(18)
N6 C14 C15 120.80(19)
N6 C14 C21 114.86(18)
C15 C14 C21 124.23(19)
C16 C15 C14 117.7(2)
C17 C16 C15 121.0(2)
C18 C17 C16 117.9(2)
N6 C18 C17 120.72(19)
N6 C18 C19 113.28(18)
C17 C18 C19 126.0(2)
N7 C19 C18 115.58(18)
N8 C20 N9 117.45(19)
N8 C20 S2 126.14(15)
N9 C20 S2 116.40(15)
N10 C21 C14 112.96(16)
N10 C22 C23 102.99(16)
C22 C23 C24 102.75(17)
C23 C24 C25 105.24(17)
N10 C25 C26 113.87(16)
N10 C25 C24 104.93(16)
C26 C25 C24 108.00(17)
O4 C26 O3 125.43(19)
O4 C26 C25 116.43(17)
O3 C26 C25 117.98(17)
C1 N1 C5 122.05(18)
C1 N1 Ni1 121.49(14)
C5 N1 Ni1 116.29(14)
C6 N2 N3 118.62(17)
C6 N2 Ni1 115.28(14)
N3 N2 Ni1 125.68(13)
C7 N3 N2 112.59(16)
C8 N5 C12 112.74(17)
C8 N5 C9 110.24(17)
C12 N5 C9 104.27(16)
C8 N5 Ni1 106.84(12)
C12 N5 Ni1 104.45(12)
C9 N5 Ni1 118.29(13)
C14 N6 C18 121.76(18)
C14 N6 Ni2 121.54(14)
C18 N6 Ni2 116.70(14)
C19 N7 N8 118.45(17)
C19 N7 Ni2 115.56(14)
N8 N7 Ni2 125.68(13)
C20 N8 N7 112.14(16)
C25 N10 C22 104.27(15)
C25 N10 C21 113.10(16)
C22 N10 C21 109.04(15)
C25 N10 Ni2 104.83(12)
C22 N10 Ni2 118.31(13)
C21 N10 Ni2 107.39(12)
N1 Ni1 N2 78.71(7)
N1 Ni1 O1 87.41(6)
N2 Ni1 O1 88.37(6)
N1 Ni1 N5 78.08(7)
N2 Ni1 N5 154.99(7)
O1 Ni1 N5 81.40(6)
N1 Ni1 S1 158.65(5)
N2 Ni1 S1 80.32(5)
O1 Ni1 S1 96.00(4)
N5 Ni1 S1 123.26(5)
N1 Ni1 S2 93.74(5)
N2 Ni1 S2 102.43(5)
O1 Ni1 S2 169.16(4)
N5 Ni1 S2 88.29(5)
S1 Ni1 S2 86.845(18)
N6 Ni2 O3 89.72(6)
N6 Ni2 N7 78.83(7)
O3 Ni2 N7 89.52(6)
N6 Ni2 N10 79.09(7)
O3 Ni2 N10 81.55(6)
N7 Ni2 N10 156.18(6)
N6 Ni2 S2 158.96(5)
O3 Ni2 S2 93.26(4)
N7 Ni2 S2 80.37(5)
N10 Ni2 S2 121.95(5)
N6 Ni2 S1 94.99(5)
O3 Ni2 S1 168.99(4)
N7 Ni2 S1 101.14(5)
N10 Ni2 S1 89.56(4)
S2 Ni2 S1 85.905(18)
C13 O1 Ni1 114.70(13)
C26 O3 Ni2 117.27(13)
C7 S1 Ni1 95.51(7)
C7 S1 Ni2 96.82(7)
Ni1 S1 Ni2 92.065(18)
C20 S2 Ni2 94.52(7)
C20 S2 Ni1 97.90(7)
Ni2 S2 Ni1 92.648(18)

loop_
_geom_bond_atom_site_label_1
_geom_bond_atom_site_label_2
_geom_bond_distance
C1 N1 1.326(3)
C1 C2 1.391(3)
C1 C8 1.507(3)
C2 C3 1.381(3)
C3 C4 1.396(3)
C4 C5 1.390(3)
C5 N1 1.349(3)
C5 C6 1.459(3)
C6 N2 1.294(3)
C7 N4 1.333(3)
C7 N3 1.332(3)
C7 S1 1.762(2)
C8 N5 1.481(3)
C9 N5 1.491(3)
C9 C10 1.517(3)
C10 C11 1.539(3)
C11 C12 1.561(3)
C12 N5 1.489(3)
C12 C13 1.525(3)
C13 O2 1.237(2)
C13 O1 1.277(3)
C14 N6 1.324(3)
C14 C15 1.397(3)
C14 C21 1.502(3)
C15 C16 1.390(3)
C16 C17 1.389(3)
C17 C18 1.381(3)
C18 N6 1.353(3)
C18 C19 1.468(3)
C19 N7 1.298(3)
C20 N8 1.321(3)
C20 N9 1.339(3)
C20 S2 1.770(2)
C21 N10 1.496(2)
C22 N10 1.491(3)
C22 C23 1.506(3)
C23 C24 1.536(3)
C24 C25 1.556(3)
C25 N10 1.490(2)
C25 C26 1.531(3)
C26 O4 1.254(2)
C26 O3 1.264(2)
N1 Ni1 1.9944(17)
N2 N3 1.363(2)
N2 Ni1 2.0515(17)
N5 Ni1 2.2247(18)
N6 Ni2 1.9894(17)
N7 N8 1.367(2)
N7 Ni2 2.0496(17)
N10 Ni2 2.2107(16)
Ni1 O1 2.0766(15)
Ni1 S1 2.3946(5)
Ni1 S2 2.4995(5)
Ni2 O3 2.0417(14)
Ni2 S2 2.4042(5)
Ni2 S1 2.5321(6)
C27 O5 1.385(3)
C28 O6 1.439(3)
C29 O7 1.404(3)
C30 O8 1.409(3)

loop_
_geom_torsion_atom_site_label_1
_geom_torsion_atom_site_label_2
_geom_torsion_atom_site_label_3
_geom_torsion_atom_site_label_4
_geom_torsion
N1 C1 C2 C3 -1.0(3)
C8 C1 C2 C3 176.2(2)
C1 C2 C3 C4 1.0(3)
C2 C3 C4 C5 -0.1(3)
C3 C4 C5 N1 -0.8(3)
C3 C4 C5 C6 176.8(2)
N1 C5 C6 N2 -1.8(3)
C4 C5 C6 N2 -179.6(2)
N1 C1 C8 N5 -26.2(3)
C2 C1 C8 N5 156.40(19)
N5 C9 C10 C11 -41.0(2)
C9 C10 C11 C12 21.2(2)
C10 C11 C12 N5 6.2(2)
C10 C11 C12 C13 127.48(18)
N5 C12 C13 O2 -148.08(18)
C11 C12 C13 O2 96.2(2)
N5 C12 C13 O1 37.4(3)
C11 C12 C13 O1 -78.4(2)
N6 C14 C15 C16 -1.2(3)
C21 C14 C15 C16 174.7(2)
C14 C15 C16 C17 1.7(3)
C15 C16 C17 C18 -0.5(3)
C16 C17 C18 N6 -1.2(3)
C16 C17 C18 C19 177.2(2)
N6 C18 C19 N7 -2.6(3)
C17 C18 C19 N7 179.0(2)
N6 C14 C21 N10 -18.3(2)
C15 C14 C21 N10 165.57(19)
N10 C22 C23 C24 -41.3(2)
C22 C23 C24 C25 23.1(2)
C23 C24 C25 N10 3.3(2)
C23 C24 C25 C26 125.12(18)
N10 C25 C26 O4 -161.72(17)
C24 C25 C26 O4 82.2(2)
N10 C25 C26 O3 22.7(3)
C24 C25 C26 O3 -93.4(2)
C2 C1 N1 C5 0.1(3)
C8 C1 N1 C5 -177.41(19)
C2 C1 N1 Ni1 -175.08(15)
C8 C1 N1 Ni1 7.4(2)
C4 C5 N1 C1 0.8(3)
C6 C5 N1 C1 -177.13(18)
C4 C5 N1 Ni1 176.28(15)
C6 C5 N1 Ni1 -1.7(2)
C5 C6 N2 N3 177.25(17)
C5 C6 N2 Ni1 4.3(2)
N4 C7 N3 N2 179.79(17)
S1 C7 N3 N2 -1.3(2)
C6 N2 N3 C7 -178.11(18)
Ni1 N2 N3 C7 -6.0(2)
C1 C8 N5 C12 -84.3(2)
C1 C8 N5 C9 159.68(17)
C1 C8 N5 Ni1 29.9(2)
C13 C12 N5 C8 90.2(2)
C11 C12 N5 C8 -151.63(17)
C13 C12 N5 C9 -150.26(17)
C11 C12 N5 C9 -32.0(2)
C13 C12 N5 Ni1 -25.47(19)
C11 C12 N5 Ni1 92.75(15)
C10 C9 N5 C8 167.29(17)
C10 C9 N5 C12 46.03(19)
C10 C9 N5 Ni1 -69.40(18)
C15 C14 N6 C18 -0.5(3)
C21 C14 N6 C18 -176.77(18)
C15 C14 N6 Ni2 -179.77(15)
C21 C14 N6 Ni2 3.9(2)
C17 C18 N6 C14 1.7(3)
C19 C18 N6 C14 -176.85(18)
C17 C18 N6 Ni2 -178.99(16)
C19 C18 N6 Ni2 2.5(2)
C18 C19 N7 N8 175.46(17)
C18 C19 N7 Ni2 1.5(2)
N9 C20 N8 N7 177.39(17)
S2 C20 N8 N7 -4.0(2)
C19 N7 N8 C20 -179.49(18)
Ni2 N7 N8 C20 -6.2(2)
C26 C25 N10 C22 -146.85(16)
C24 C25 N10 C22 -29.0(2)
C26 C25 N10 C21 94.83(19)
C24 C25 N10 C21 -147.29(16)
C26 C25 N10 Ni2 -21.85(18)
C24 C25 N10 Ni2 96.03(15)
C23 C22 N10 C25 44.38(19)
C23 C22 N10 C21 165.45(16)
C23 C22 N10 Ni2 -71.53(17)
C14 C21 N10 C25 -93.3(2)
C14 C21 N10 C22 151.19(17)
C14 C21 N10 Ni2 21.87(19)
C1 N1 Ni1 N2 178.46(17)
C5 N1 Ni1 N2 2.98(14)
C1 N1 Ni1 O1 89.61(16)
C5 N1 Ni1 O1 -85.87(15)
C1 N1 Ni1 N5 7.86(15)
C5 N1 Ni1 N5 -167.62(16)
C1 N1 Ni1 S1 -170.50(11)
C5 N1 Ni1 S1 14.0(3)
C1 N1 Ni1 S2 -79.60(15)
C5 N1 Ni1 S2 104.92(14)
C6 N2 Ni1 N1 -4.01(15)
N3 N2 Ni1 N1 -176.39(16)
C6 N2 Ni1 O1 83.68(15)
N3 N2 Ni1 O1 -88.71(15)
C6 N2 Ni1 N5 18.2(3)
N3 N2 Ni1 N5 -154.19(15)
C6 N2 Ni1 S1 -179.95(15)
N3 N2 Ni1 S1 7.67(14)
C6 N2 Ni1 S2 -95.39(15)
N3 N2 Ni1 S2 92.23(15)
C8 N5 Ni1 N1 -20.61(13)
C12 N5 Ni1 N1 99.07(13)
C9 N5 Ni1 N1 -145.60(16)
C8 N5 Ni1 N2 -42.9(2)
C12 N5 Ni1 N2 76.8(2)
C9 N5 Ni1 N2 -167.86(16)
C8 N5 Ni1 O1 -109.76(13)
C12 N5 Ni1 O1 9.91(12)
C9 N5 Ni1 O1 125.24(15)
C8 N5 Ni1 S1 158.67(11)
C12 N5 Ni1 S1 -81.65(13)
C9 N5 Ni1 S1 33.68(17)
C8 N5 Ni1 S2 73.57(13)
C12 N5 Ni1 S2 -166.75(12)
C9 N5 Ni1 S2 -51.42(15)
C14 N6 Ni2 O3 88.41(16)
C18 N6 Ni2 O3 -90.90(15)
C14 N6 Ni2 N7 177.97(16)
C18 N6 Ni2 N7 -1.34(14)
C14 N6 Ni2 N10 6.96(15)
C18 N6 Ni2 N10 -172.36(15)
C14 N6 Ni2 S2 -173.20(11)
C18 N6 Ni2 S2 7.5(3)
C14 N6 Ni2 S1 -81.63(15)
C18 N6 Ni2 S1 99.06(14)
C19 N7 Ni2 N6 -0.16(14)
N8 N7 Ni2 N6 -173.61(16)
C19 N7 Ni2 O3 89.65(15)
N8 N7 Ni2 O3 -83.79(15)
C19 N7 Ni2 N10 22.2(2)
N8 N7 Ni2 N10 -151.29(15)
C19 N7 Ni2 S2 -176.96(15)
N8 N7 Ni2 S2 9.59(14)
C19 N7 Ni2 S1 -93.11(14)
N8 N7 Ni2 S1 93.44(15)
C25 N10 Ni2 N6 105.05(13)
C22 N10 Ni2 N6 -139.34(15)
C21 N10 Ni2 N6 -15.50(12)
C25 N10 Ni2 O3 13.69(12)
C22 N10 Ni2 O3 129.31(14)
C21 N10 Ni2 O3 -106.85(12)
C25 N10 Ni2 N7 82.75(19)
C22 N10 Ni2 N7 -161.64(15)
C21 N10 Ni2 N7 -37.8(2)
C25 N10 Ni2 S2 -74.88(12)
C22 N10 Ni2 S2 40.73(15)
C21 N10 Ni2 S2 164.57(10)
C25 N10 Ni2 S1 -159.78(11)
C22 N10 Ni2 S1 -44.17(13)
C21 N10 Ni2 S1 79.67(12)
O2 C13 O1 Ni1 158.44(16)
C12 C13 O1 Ni1 -27.5(2)
N1 Ni1 O1 C13 -68.91(14)
N2 Ni1 O1 C13 -147.68(14)
N5 Ni1 O1 C13 9.43(14)
S1 Ni1 O1 C13 132.24(13)
S2 Ni1 O1 C13 27.5(3)
O4 C26 O3 Ni2 175.30(15)
C25 C26 O3 Ni2 -9.6(2)
N6 Ni2 O3 C26 -81.83(14)
N7 Ni2 O3 C26 -160.66(14)
N10 Ni2 O3 C26 -2.82(14)
S2 Ni2 O3 C26 119.01(14)
S1 Ni2 O3 C26 33.7(3)
N4 C7 S1 Ni1 -175.28(15)
N3 C7 S1 Ni1 5.80(18)
N4 C7 S1 Ni2 91.97(16)
N3 C7 S1 Ni2 -86.96(18)
N1 Ni1 S1 C7 -16.61(16)
N2 Ni1 S1 C7 -5.62(8)
O1 Ni1 S1 C7 81.68(8)
N5 Ni1 S1 C7 165.32(8)
S2 Ni1 S1 C7 -108.81(7)
N1 Ni1 S1 Ni2 80.45(14)
N2 Ni1 S1 Ni2 91.43(5)
O1 Ni1 S1 Ni2 178.74(4)
N5 Ni1 S1 Ni2 -97.63(6)
S2 Ni1 S1 Ni2 -11.749(17)
N6 Ni2 S1 C7 -50.87(9)
O3 Ni2 S1 C7 -166.0(2)
N7 Ni2 S1 C7 28.70(9)
N10 Ni2 S1 C7 -129.88(8)
S2 Ni2 S1 C7 108.04(7)
N6 Ni2 S1 Ni1 -146.68(5)
O3 Ni2 S1 Ni1 98.2(2)
N7 Ni2 S1 Ni1 -67.11(5)
N10 Ni2 S1 Ni1 134.31(5)
S2 Ni2 S1 Ni1 12.235(18)
N8 C20 S2 Ni2 9.37(18)
N9 C20 S2 Ni2 -172.03(15)
N8 C20 S2 Ni1 -83.95(18)
N9 C20 S2 Ni1 94.66(15)
N6 Ni2 S2 C20 -16.60(16)
O3 Ni2 S2 C20 81.14(8)
N7 Ni2 S2 C20 -7.82(8)
N10 Ni2 S2 C20 163.21(8)
S1 Ni2 S2 C20 -109.86(7)
N6 Ni2 S2 Ni1 81.55(14)
O3 Ni2 S2 Ni1 179.28(4)
N7 Ni2 S2 Ni1 90.33(5)
N10 Ni2 S2 Ni1 -98.64(5)
S1 Ni2 S2 Ni1 -11.719(17)
N1 Ni1 S2 C20 -51.29(8)
N2 Ni1 S2 C20 27.96(8)
O1 Ni1 S2 C20 -147.1(2)
N5 Ni1 S2 C20 -129.23(8)
S1 Ni1 S2 C20 107.33(7)
N1 Ni1 S2 Ni2 -146.23(5)
N2 Ni1 S2 Ni2 -66.97(5)
O1 Ni1 S2 Ni2 118.0(2)
N5 Ni1 S2 Ni2 135.84(5)
S1 Ni1 S2 Ni2 12.390(18)
